data_4505978
loop_
_publ_author_name
'Dong, Li-Jie'
'Zhao, Cui-Cui'
'Xu, Xiang'
'Du, Zi-Yi'
'Xie, Yong-Rong'
'Zhang, Jian'

_publ_section_title
;
 Temperature-Dependent Crystal Self-Assembly, Disassembly, and Reassembly
 Among Three Cadmium(II) Carboxylate-Phosphinates
;
_journal_issue 4
_journal_name_full 'Crystal Growth &amp; Design'
_journal_page_first 2052
_journal_paper_doi 10.1021/cg300029d
_journal_volume 12
_journal_year 2012
_chemical_formula_sum 'C19 H21 Cd N2 O6 P'
_chemical_formula_weight 516.75
_chemical_name_systematic
; 
 ? 
;
_space_group_IT_number 9
_symmetry_cell_setting monoclinic
_symmetry_space_group_name_Hall 'C -2yc'
_symmetry_space_group_name_H-M 'C 1 c 1'
_atom_sites_solution_hydrogens geom
_atom_sites_solution_primary direct
_atom_sites_solution_secondary difmap
_audit_creation_method SHELXL-97
_cell_angle_alpha 90.00
_cell_angle_beta 94.4220(10)
_cell_angle_gamma 90.00
_cell_formula_units_Z 4
_cell_length_a 5.65490(10)
_cell_length_b 22.9356(3)
_cell_length_c 15.8278(3)
_cell_measurement_temperature 296(2)
_cell_volume 2046.73(6)
_computing_cell_refinement 'Bruker XSCANS'
_computing_data_collection 'Bruker XSCANS'
_computing_data_reduction 'Bruker SHELXTL'
_computing_molecular_graphics 'Bruker SHELXTL'
_computing_publication_material 'Bruker SHELXTL'
_computing_structure_refinement 'SHELXL-97 (Sheldrick, 1997)'
_computing_structure_solution 'SHELXS-97 (Sheldrick, 1990)'
_diffrn_ambient_temperature 296(2)
_diffrn_measured_fraction_theta_full 0.998
_diffrn_measured_fraction_theta_max 0.998
_diffrn_measurement_device_type 'Bruker P4'
_diffrn_measurement_method '\w scans'
_diffrn_radiation_monochromator graphite
_diffrn_radiation_source 'fine-focus sealed tube'
_diffrn_radiation_type MoK\a
_diffrn_radiation_wavelength 0.71073
_diffrn_reflns_av_R_equivalents 0.0291
_diffrn_reflns_av_sigmaI/netI 0.0374
_diffrn_reflns_limit_h_max 7
_diffrn_reflns_limit_h_min -7
_diffrn_reflns_limit_k_max 29
_diffrn_reflns_limit_k_min -30
_diffrn_reflns_limit_l_max 20
_diffrn_reflns_limit_l_min -18
_diffrn_reflns_number 10035
_diffrn_reflns_theta_full 28.02
_diffrn_reflns_theta_max 28.02
_diffrn_reflns_theta_min 2.20
_exptl_absorpt_coefficient_mu 1.184
_exptl_absorpt_correction_T_max 0.7456
_exptl_absorpt_correction_T_min 0.6379
_exptl_absorpt_correction_type multi-scan
_exptl_absorpt_process_details 'SADABS (Bruker, 2008)'
_exptl_crystal_colour colourless
_exptl_crystal_density_diffrn 1.677
_exptl_crystal_density_method 'not measured'
_exptl_crystal_description column
_exptl_crystal_F_000 1040
_exptl_crystal_size_max 0.320
_exptl_crystal_size_mid 0.080
_exptl_crystal_size_min 0.060
_refine_diff_density_max 0.524
_refine_diff_density_min -0.450
_refine_diff_density_rms 0.065
_refine_ls_abs_structure_details 'Flack H D (1983), Acta Cryst. A39, 876-881'
_refine_ls_abs_structure_Flack 0.04(2)
_refine_ls_extinction_method none
_refine_ls_goodness_of_fit_ref 1.023
_refine_ls_hydrogen_treatment mixed
_refine_ls_matrix_type full
_refine_ls_number_parameters 274
_refine_ls_number_reflns 4060
_refine_ls_number_restraints 8
_refine_ls_restrained_S_all 1.022
_refine_ls_R_factor_all 0.0302
_refine_ls_R_factor_gt 0.0280
_refine_ls_shift/su_max 0.001
_refine_ls_shift/su_mean 0.000
_refine_ls_structure_factor_coef Fsqd
_refine_ls_weighting_details 'calc w=1/[\s^2^(Fo^2^)+(0.0329P)^2^+0.0000P] where P=(Fo^2^+2Fc^2^)/3'
_refine_ls_weighting_scheme calc
_refine_ls_wR_factor_gt 0.0605
_refine_ls_wR_factor_ref 0.0614
_reflns_number_gt 3845
_reflns_number_total 4060
_reflns_threshold_expression >2sigma(I)
_cod_data_source_file cg300029d_si_002.cif
_cod_data_source_block 1
_cod_depositor_comments
;
The following automatic conversions were performed:

'_symmetry_cell_setting' value 'Monoclinic' changed to 'monoclinic'
according to /home/saulius/struct/CIF-dictionaries/cif_core.dic
dictionary named 'cif_core.dic' version 2.4.1 from
2010-06-29.

'_exptl_absorpt_correction_type' value 'Multi-scan'
changed to 'multi-scan' according to
/home/saulius/struct/CIF-dictionaries/cif_core.dic dictionary named
'cif_core.dic' version 2.4.1 from 2010-06-29.

Automatic conversion script
Id: cif_fix_values 1715 2011-07-08 13:25:40Z adriana 
;
_cod_original_sg_symbol_H-M Cc
_cod_database_code 4505978

loop_
_symmetry_equiv_pos_as_xyz
'x, y, z'
'x, -y, z+1/2'
'x+1/2, y+1/2, z'
'x+1/2, -y+1/2, z+1/2'

loop_
_atom_site_label
_atom_site_type_symbol
_atom_site_fract_x
_atom_site_fract_y
_atom_site_fract_z
_atom_site_U_iso_or_equiv
_atom_site_adp_type
_atom_site_occupancy
_atom_site_symmetry_multiplicity
_atom_site_calc_flag
_atom_site_refinement_flags
Cd1 Cd 0.69175(4) 0.320854(9) 0.65297(2) 0.02362(7) Uani 1 1 d .
P1 P 0.82549(15) 0.35013(4) 0.45017(6) 0.0266(2) Uani 1 1 d .
N1 N 0.5684(5) 0.41931(13) 0.6541(2) 0.0283(7) Uani 1 1 d .
N2 N 0.2816(6) 0.72033(14) 0.6535(2) 0.0357(8) Uani 1 1 d .
C1 C 0.9084(7) 0.42448(17) 0.4249(2) 0.0330(9) Uani 1 1 d .
C2 C 0.7568(8) 0.4694(2) 0.4459(3) 0.0446(10) Uani 1 1 d .
H2A H 0.6166 0.4605 0.4702 0.054 Uiso 1 1 calc R
C3 C 0.8129(10) 0.5266(2) 0.4308(4) 0.0555(13) Uani 1 1 d .
H3A H 0.7131 0.5561 0.4469 0.067 Uiso 1 1 calc R
C4 C 1.0142(9) 0.5405(2) 0.3924(3) 0.0538(13) Uani 1 1 d .
H4A H 1.0493 0.5792 0.3810 0.065 Uiso 1 1 calc R
C5 C 1.1643(9) 0.4965(2) 0.3707(3) 0.0558(13) Uani 1 1 d .
H5A H 1.3012 0.5056 0.3445 0.067 Uiso 1 1 calc R
C6 C 1.1121(8) 0.4387(2) 0.3879(3) 0.0455(11) Uani 1 1 d .
H6A H 1.2162 0.4095 0.3741 0.055 Uiso 1 1 calc R
C7 C 0.9829(7) 0.30273(17) 0.3831(2) 0.0295(8) Uani 1 1 d .
H7A H 0.9314 0.3105 0.3243 0.035 Uiso 1 1 calc R
H7B H 1.1514 0.3111 0.3910 0.035 Uiso 1 1 calc R
C8 C 0.9409(9) 0.23817(17) 0.4026(3) 0.0356(10) Uani 1 1 d .
H8A H 0.9938 0.2298 0.4611 0.043 Uiso 1 1 calc R
H8B H 0.7731 0.2292 0.3942 0.043 Uiso 1 1 calc R
C9 C 1.0783(7) 0.20153(17) 0.3439(3) 0.0337(8) Uani 1 1 d .
C10 C 0.3606(7) 0.43872(17) 0.6188(3) 0.0359(9) Uani 1 1 d .
H10A H 0.2536 0.4116 0.5944 0.043 Uiso 1 1 calc R
C11 C 0.2969(7) 0.49627(17) 0.6166(3) 0.0351(9) Uani 1 1 d .
H11A H 0.1509 0.5075 0.5906 0.042 Uiso 1 1 calc R
C12 C 0.4504(7) 0.53798(16) 0.6534(2) 0.0298(8) Uani 1 1 d .
C13 C 0.6669(8) 0.51754(17) 0.6908(3) 0.0421(11) Uani 1 1 d .
H13A H 0.7759 0.5435 0.7169 0.051 Uiso 1 1 calc R
C14 C 0.7178(7) 0.45918(18) 0.6889(3) 0.0386(10) Uani 1 1 d .
H14A H 0.8640 0.4467 0.7132 0.046 Uiso 1 1 calc R
C15 C 0.3917(7) 0.60112(16) 0.6535(2) 0.0326(8) Uani 1 1 d .
C16 C 0.2333(9) 0.62548(19) 0.5925(3) 0.0542(14) Uani 1 1 d .
H16A H 0.1606 0.6023 0.5499 0.065 Uiso 1 1 calc R
C17 C 0.1834(10) 0.68429(19) 0.5952(4) 0.0528(13) Uani 1 1 d .
H17A H 0.0749 0.6996 0.5539 0.063 Uiso 1 1 calc R
C18 C 0.4238(10) 0.6959(2) 0.7140(4) 0.0581(15) Uani 1 1 d .
H18A H 0.4878 0.7195 0.7577 0.070 Uiso 1 1 calc R
C19 C 0.4821(9) 0.6376(2) 0.7160(3) 0.0561(14) Uani 1 1 d .
H19A H 0.5834 0.6230 0.7601 0.067 Uiso 1 1 calc R
O1 O 0.9140(5) 0.33797(14) 0.54222(17) 0.0283(6) Uani 1 1 d .
O2 O 0.5629(5) 0.34335(16) 0.4309(2) 0.0377(7) Uani 1 1 d .
O3 O 1.2795(7) 0.18303(15) 0.3710(3) 0.0547(12) Uani 1 1 d .
O4 O 0.9881(5) 0.19458(16) 0.2691(2) 0.0390(7) Uani 1 1 d .
O1W O 1.0239(5) 0.34369(14) 0.74280(19) 0.0345(6) Uani 1 1 d D
H1WA H 1.164(4) 0.331(2) 0.746(3) 0.052 Uiso 1 1 d D
H1WB H 0.965(8) 0.335(2) 0.789(2) 0.052 Uiso 1 1 d D
O2W O 0.3699(5) 0.29639(14) 0.56172(18) 0.0352(6) Uani 1 1 d D
H2WA H 0.226(4) 0.308(2) 0.558(3) 0.053 Uiso 1 1 d D
H2WB H 0.419(8) 0.305(2) 0.5133(19) 0.053 Uiso 1 1 d D

loop_
_atom_site_aniso_label
_atom_site_aniso_U_11
_atom_site_aniso_U_22
_atom_site_aniso_U_33
_atom_site_aniso_U_23
_atom_site_aniso_U_13
_atom_site_aniso_U_12
Cd1 0.02651(10) 0.01757(10) 0.02654(10) 0.00061(13) 0.00056(7) 0.00408(13)
P1 0.0241(4) 0.0304(5) 0.0247(4) -0.0001(4) -0.0016(3) 0.0037(4)
N1 0.0343(15) 0.0190(15) 0.0316(16) 0.0007(13) 0.0024(13) 0.0073(12)
N2 0.0467(17) 0.0221(16) 0.0374(18) 0.0015(14) -0.0024(17) 0.0057(13)
C1 0.0353(19) 0.031(2) 0.032(2) 0.0052(16) -0.0043(16) 0.0022(16)
C2 0.048(2) 0.038(2) 0.047(3) 0.002(2) 0.005(2) 0.0073(19)
C3 0.073(3) 0.029(2) 0.062(3) 0.003(2) -0.003(3) 0.015(2)
C4 0.070(3) 0.035(2) 0.053(3) 0.016(2) -0.016(3) -0.007(2)
C5 0.053(3) 0.055(3) 0.059(3) 0.013(3) 0.001(3) -0.009(2)
C6 0.042(2) 0.040(2) 0.055(3) 0.009(2) 0.005(2) 0.0039(19)
C7 0.0310(18) 0.030(2) 0.0266(18) -0.0003(16) -0.0001(15) 0.0020(15)
C8 0.0417(18) 0.035(3) 0.0305(17) -0.010(2) 0.0075(14) 0.000(2)
C9 0.038(2) 0.0252(19) 0.039(2) -0.0023(17) 0.0102(17) -0.0053(16)
C10 0.038(2) 0.0197(18) 0.048(2) -0.0029(17) -0.0047(18) 0.0018(15)
C11 0.0295(17) 0.028(2) 0.047(2) 0.0015(17) -0.0060(17) 0.0049(15)
C12 0.0372(19) 0.0174(17) 0.0346(19) -0.0006(15) 0.0008(15) 0.0069(14)
C13 0.041(2) 0.024(2) 0.058(3) -0.0072(18) -0.017(2) 0.0038(17)
C14 0.038(2) 0.027(2) 0.049(2) -0.0003(18) -0.0111(18) 0.0116(17)
C15 0.040(2) 0.0215(18) 0.035(2) -0.0026(16) -0.0028(16) 0.0045(15)
C16 0.071(3) 0.027(2) 0.060(3) -0.006(2) -0.029(3) 0.010(2)
C17 0.064(3) 0.030(2) 0.060(3) -0.002(2) -0.022(3) 0.011(2)
C18 0.076(3) 0.026(2) 0.067(3) -0.012(2) -0.028(3) 0.011(2)
C19 0.069(3) 0.031(2) 0.062(3) -0.008(2) -0.031(3) 0.011(2)
O1 0.0295(13) 0.0325(14) 0.0227(13) 0.0006(13) -0.0001(10) 0.0055(13)
O2 0.0261(14) 0.0453(18) 0.0409(17) 0.0038(16) -0.0028(12) 0.0031(14)
O3 0.049(2) 0.073(3) 0.042(2) -0.0069(17) 0.0046(16) 0.0229(17)
O4 0.0342(15) 0.0483(17) 0.0349(17) -0.0153(16) 0.0065(12) -0.0055(15)
O1W 0.0253(14) 0.0412(18) 0.0362(16) 0.0011(14) -0.0027(12) 0.0022(12)
O2W 0.0305(14) 0.0368(18) 0.0372(16) 0.0012(13) -0.0046(12) 0.0038(12)

loop_
_atom_type_symbol
_atom_type_description
_atom_type_scat_dispersion_real
_atom_type_scat_dispersion_imag
_atom_type_scat_source
C C 0.0033 0.0016 'International Tables Vol C Tables 4.2.6.8 and 6.1.1.4'
H H 0.0000 0.0000 'International Tables Vol C Tables 4.2.6.8 and 6.1.1.4'
N N 0.0061 0.0033 'International Tables Vol C Tables 4.2.6.8 and 6.1.1.4'
O O 0.0106 0.0060 'International Tables Vol C Tables 4.2.6.8 and 6.1.1.4'
P P 0.1023 0.0942 'International Tables Vol C Tables 4.2.6.8 and 6.1.1.4'
Cd Cd -0.8075 1.2024 'International Tables Vol C Tables 4.2.6.8 and 6.1.1.4'

loop_
_geom_angle_atom_site_label_1
_geom_angle_atom_site_label_2
_geom_angle_atom_site_label_3
_geom_angle
_geom_angle_site_symmetry_1
_geom_angle_site_symmetry_3
O1 Cd1 O4 176.58(12) . 4_455
O1 Cd1 O2W 90.90(10) . .
O4 Cd1 O2W 92.52(12) 4_455 .
O1 Cd1 O1W 87.94(10) . .
O4 Cd1 O1W 88.64(11) 4_455 .
O2W Cd1 O1W 178.26(13) . .
O1 Cd1 N2 92.27(12) . 3_545
O4 Cd1 N2 88.14(13) 4_455 3_545
O2W Cd1 N2 85.62(11) . 3_545
O1W Cd1 N2 93.12(11) . 3_545
O1 Cd1 N1 91.25(11) . .
O4 Cd1 N1 88.54(12) 4_455 .
O2W Cd1 N1 91.03(11) . .
O1W Cd1 N1 90.30(11) . .
N2 Cd1 N1 175.18(12) 3_545 .
O2 P1 O1 114.84(18) . .
O2 P1 C7 110.13(19) . .
O1 P1 C7 108.13(17) . .
O2 P1 C1 108.67(19) . .
O1 P1 C1 108.01(17) . .
C7 P1 C1 106.7(2) . .
C14 N1 C10 116.9(3) . .
C14 N1 Cd1 118.7(2) . .
C10 N1 Cd1 124.4(2) . .
C18 N2 C17 115.9(4) . .
C18 N2 Cd1 122.2(3) . 3_455
C17 N2 Cd1 121.8(3) . 3_455
C6 C1 C2 118.5(4) . .
C6 C1 P1 123.8(3) . .
C2 C1 P1 117.7(3) . .
C3 C2 C1 120.6(5) . .
C4 C3 C2 120.7(5) . .
C3 C4 C5 119.3(5) . .
C4 C5 C6 120.4(5) . .
C1 C6 C5 120.6(5) . .
C8 C7 P1 111.8(3) . .
C9 C8 C7 108.5(4) . .
O3 C9 O4 124.4(4) . .
O3 C9 C8 118.2(4) . .
O4 C9 C8 117.2(4) . .
N1 C10 C11 123.5(3) . .
C10 C11 C12 119.9(3) . .
C11 C12 C13 116.4(3) . .
C11 C12 C15 122.6(3) . .
C13 C12 C15 121.0(3) . .
C14 C13 C12 119.8(4) . .
N1 C14 C13 123.5(3) . .
C19 C15 C16 116.4(4) . .
C19 C15 C12 121.8(3) . .
C16 C15 C12 121.7(3) . .
C17 C16 C15 119.7(4) . .
N2 C17 C16 123.7(4) . .
N2 C18 C19 123.9(4) . .
C15 C19 C18 120.2(4) . .
P1 O1 Cd1 127.43(16) . .
C9 O4 Cd1 125.9(3) . 4_554

loop_
_geom_bond_atom_site_label_1
_geom_bond_atom_site_label_2
_geom_bond_distance
_geom_bond_site_symmetry_2
Cd1 O1 2.268(3) .
Cd1 O4 2.270(3) 4_455
Cd1 O2W 2.304(3) .
Cd1 O1W 2.326(3) .
Cd1 N2 2.361(3) 3_545
Cd1 N1 2.364(3) .
P1 O2 1.501(3) .
P1 O1 1.529(3) .
P1 C7 1.802(4) .
P1 C1 1.821(4) .
N1 C14 1.335(5) .
N1 C10 1.338(4) .
N2 C18 1.327(5) .
N2 C17 1.327(5) .
N2 Cd1 2.361(3) 3_455
C1 C6 1.371(6) .
C1 C2 1.396(6) .
C2 C3 1.375(7) .
C3 C4 1.369(8) .
C4 C5 1.378(8) .
C5 C6 1.389(7) .
C7 C8 1.535(6) .
C8 C9 1.511(6) .
C9 O3 1.258(5) .
C9 O4 1.263(5) .
C10 C11 1.368(5) .
C11 C12 1.389(5) .
C12 C13 1.399(5) .
C12 C15 1.486(5) .
C13 C14 1.370(6) .
C15 C19 1.364(6) .
C15 C16 1.384(5) .
C16 C17 1.379(6) .
C18 C19 1.377(6) .
O4 Cd1 2.270(3) 4_554
